data_9013779
loop_
_publ_author_name
'Makovicky, E.'
'Topa, D.'

_publ_section_title
;
 The crystal structure of sulfosalts with teh boxwork architecture and
 their new representative, Pb15-2xSb14+2xS36Ox
;
_journal_name_full 'The Canadian Mineralogist'
_journal_page_first 3
_journal_page_last 24
_journal_paper_doi 10.3749/canmin.47.1.3
_journal_volume 47
_journal_year 2009
_chemical_compound_source 'Klacianka Sb deposit, Low Tatra Mountains, Slovakia'
_chemical_formula_structural Pb15-2xSb14+2xS36Ox
_chemical_formula_sum 'O0.59 Pb13.51 S36 Sb15.45'
_chemical_name_mineral Chovanite
_space_group_IT_number 12
_symmetry_space_group_name_Hall '-C 2y'
_symmetry_space_group_name_H-M 'C 1 2/m 1'
_cell_angle_alpha 90
_cell_angle_beta 106.168
_cell_angle_gamma 90
_cell_length_a 48.293
_cell_length_b 4.1107
_cell_length_c 34.223
_cell_formula_units_Z 4
_cell_volume 6525.180
_database_code_amcsd 0006272
_exptl_crystal_density_diffrn 5.949
_cod_original_cell_volume 6525.181
_cod_original_formula_sum 'Pb13.51 Sb15.45 S36 O.59'
_cod_database_code 9013779

loop_
_space_group_symop_operation_xyz
x,y,z
1/2+x,1/2+y,z
x,-y,z
1/2+x,1/2-y,z
-x,y,-z
1/2-x,1/2+y,-z
-x,-y,-z
1/2-x,1/2-y,-z

loop_
_atom_site_aniso_label
_atom_site_aniso_U_11
_atom_site_aniso_U_22
_atom_site_aniso_U_33
_atom_site_aniso_U_12
_atom_site_aniso_U_13
_atom_site_aniso_U_23
Pb1 0.04200 0.03800 0.05100 0.00000 0.02900 0.00000
Sb1 0.03100 0.04500 0.07600 0.00000 0.03600 0.00000
Pb2 0.02700 0.02700 0.07100 0.00000 0.01700 0.00000
Pb4 0.04600 0.02400 0.03900 0.00000 0.01100 0.00000
Pb5 0.03600 0.02000 0.03900 0.00000 -0.00200 0.00000
Pb6 0.03500 0.03200 0.04000 0.00000 0.00100 0.00000
Pb7 0.06000 0.03100 0.06200 0.00000 0.01800 0.00000
Pb8 0.05800 0.02800 0.03600 0.00000 0.01000 0.00000
Pb9 0.03200 0.01900 0.03200 0.00000 0.00600 0.00000
Pb10 0.04200 0.03400 0.03900 0.00000 0.01000 0.00000
Pb11 0.04900 0.03000 0.05800 0.00000 0.03200 0.00000
Pb12 0.06500 0.03000 0.06900 0.00000 -0.00900 0.00000
Pb13 0.02800 0.02200 0.03500 0.00000 0.00600 0.00000
Sb3 0.04900 0.10800 0.04500 0.00000 0.02700 0.00000
Pb14 0.04900 0.10800 0.04500 0.00000 0.02700 0.00000
Sb4 0.06600 0.03500 0.04100 0.00000 -0.00700 0.00000
Sb5 0.03500 0.05700 0.04300 0.00000 0.02400 0.00000
Sb8 0.02800 0.02700 0.04500 0.00000 0.01900 0.00000
Sb9 0.04100 0.01300 0.10600 0.00000 0.02000 0.00000
Sb10 0.04100 0.02800 0.04500 0.00000 -0.01200 0.00000
Sb11 0.06700 0.03300 0.06400 0.00000 0.04300 0.00000
Sb12 0.03800 0.02000 0.06600 0.00000 0.03400 0.00000
Sb13 0.03100 0.02100 0.06700 0.00000 0.01400 0.00000
Sb14 0.02300 0.06000 0.04200 0.00000 0.00800 0.00000
Sb15 0.05400 0.04500 0.03700 0.00000 0.02500 0.00000
Sb16 0.03700 0.15300 0.04100 0.00000 0.01300 0.00000
Sb20 0.08300 0.03300 0.05200 0.00000 0.04000 0.00000
Pb16 0.08300 0.03300 0.05200 0.00000 0.04000 0.00000
S1 0.09100 0.01300 0.03200 0.00000 0.00700 0.00000
S2 0.01300 0.03800 0.04400 0.00000 -0.02000 0.00000
S3 0.00700 0.01600 0.07300 0.00000 0.01400 0.00000
S4 0.05500 0.10500 0.03600 0.00000 0.03600 0.00000
S5 0.04900 0.01600 0.02500 0.00000 0.01500 0.00000
S6 0.04000 0.02500 0.00100 0.00000 0.01000 0.00000
S8 0.02100 0.05300 0.04900 0.00000 0.01400 0.00000
S9 0.01700 0.00200 0.03300 0.00000 -0.02000 0.00000
S10 0.06200 0.03500 0.03600 0.00000 0.00400 0.00000
S11 0.09300 0.01500 0.01300 0.00000 0.02400 0.00000
S12 0.11700 0.06200 0.11500 0.00000 0.09500 0.00000
S13 0.09000 0.00800 0.06500 0.00000 0.06500 0.00000
S14 0.04600 0.06300 0.03600 0.00000 -0.02200 0.00000
S15 0.05300 0.04600 0.05100 0.00000 -0.03500 0.00000
S17 0.03000 0.07300 0.03300 0.00000 0.02000 0.00000
S19 0.02800 0.02500 0.01000 0.00000 0.00300 0.00000
S20 0.03100 0.06400 0.05300 0.00000 0.00400 0.00000
S21 0.12800 0.05200 0.01400 0.00000 0.01440 0.00000
S22 0.05000 0.03500 0.03000 0.00000 -0.01300 0.00000
S23 0.01000 0.00400 0.05700 0.00000 0.00600 0.00000
S24 0.02700 0.01100 0.05600 0.00000 0.03000 0.00000
S25 0.03000 0.01400 0.04400 0.00000 0.01100 0.00000
S27 0.02800 0.05100 0.03300 0.00000 0.00900 0.00000
S29 0.00800 0.02600 0.04300 0.00000 -0.02200 0.00000
S30 0.02800 0.03000 0.02600 0.00000 0.01300 0.00000
S31 0.00500 0.01700 0.06400 0.00000 -0.01420 0.00000
S32 0.03300 0.05000 0.00500 0.00000 0.00600 0.00000
S33 0.04400 0.03300 0.02300 0.00000 0.02000 0.00000
S35 0.08400 0.01600 0.03400 0.00000 -0.04000 0.00000
S36 0.01300 0.09200 0.07600 0.00000 0.00500 0.00000

loop_
_atom_site_label
_atom_site_fract_x
_atom_site_fract_y
_atom_site_fract_z
_atom_site_occupancy
_atom_site_U_iso_or_equiv
Pb1 0.02280 0.50000 0.16480 0.59000 0.04100
Sb1 0.01300 0.50000 0.15790 0.41000 0.04600
Pb2 0.04430 0.00000 0.38280 1.00000 0.04100
Pb3 0.08650 0.50000 0.09970 0.78000 0.03700
Sb2 0.08550 0.50000 0.08860 0.22000 0.04100
Pb4 0.11270 0.00000 0.31910 1.00000 0.03600
Pb5 0.13550 0.00000 0.45410 1.00000 0.03400
Pb6 0.16980 0.00000 0.11910 1.00000 0.03800
Pb7 0.17560 0.00000 0.24540 1.00000 0.05100
Pb8 0.28490 0.50000 0.29610 1.00000 0.04200
Pb9 0.32480 0.50000 0.42090 1.00000 0.02800
Pb10 0.34900 0.50000 0.01100 1.00000 0.03900
Pb11 0.36450 0.50000 0.14460 1.00000 0.04200
Pb12 0.36840 0.50000 0.27510 1.00000 0.06000
Pb13 0.45510 0.50000 0.33310 1.00000 0.02900
Sb3 0.00730 0.00000 0.05370 0.89000 0.06500
Pb14 0.00730 0.00000 0.05370 0.11000 0.06500
Sb4 0.03260 0.50000 0.26930 1.00000 0.05000
Sb5 0.07530 0.50000 0.50340 1.00000 0.04200
Sb6 0.10330 0.50000 0.20000 0.55000 0.04400
Sb7 0.09170 0.50000 0.20870 0.45000 0.03400
Sb8 0.18630 0.50000 0.38600 1.00000 0.03100
Sb9 0.22370 0.50000 0.05890 1.00000 0.05300
Sb10 0.24020 0.50000 0.18590 1.00000 0.04300
Sb11 0.24470 0.00000 0.36590 1.00000 0.05000
Sb12 0.28300 0.00000 0.49240 1.00000 0.03700
Sb13 0.29310 0.00000 0.06920 1.00000 0.03900
Sb14 0.30750 0.00000 0.19910 1.00000 0.04200
Sb15 0.39730 0.00000 0.38610 1.00000 0.04300
Sb16 0.42940 0.50000 0.00940 1.00000 0.07700
Pb15 0.44040 0.50000 0.11030 0.50000 0.03700
Sb17 0.44290 0.50000 0.11940 0.50000 0.04000
Sb18 0.49150 0.00000 0.44810 0.32000 0.01400
Sb19 0.48520 0.00000 0.43960 0.64000 0.04000
Sb20 0.45220 0.00000 0.22290 0.47000 0.05100
Pb16 0.45220 0.00000 0.22290 0.53000 0.05100
S1 0.00820 0.00000 0.29330 1.00000 0.04700
S2 0.04020 0.50000 0.02950 1.00000 0.03700
S3 0.04570 0.00000 0.12030 1.00000 0.03100
S4 0.06870 0.00000 0.23510 1.00000 0.06100
S5 0.06940 0.50000 0.33290 1.00000 0.02900
S6 0.08400 0.50000 0.43430 1.00000 0.02100
S7 0.11160 0.00000 0.52670 1.00000 0.03800
S8 0.12700 0.00000 0.17460 1.00000 0.04000
S9 0.13650 0.50000 0.38890 1.00000 0.02300
S10 0.13810 0.50000 0.26540 1.00000 0.04600
S11 0.17250 0.50000 0.05500 1.00000 0.03900
S12 0.17800 0.00000 0.33500 1.00000 0.08600
S13 0.19030 0.50000 0.18260 1.00000 0.04600
S14 0.21390 0.00000 -0.00040 1.00000 0.05500
S15 0.22880 0.00000 0.12060 1.00000 0.06000
S16 0.23060 0.50000 0.31330 1.00000 0.06700
S17 0.24640 0.00000 0.23760 1.00000 0.04300
S18 0.26910 0.50000 0.43490 1.00000 0.04700
S19 0.29520 0.00000 0.35880 1.00000 0.02100
S20 0.30010 0.50000 0.54990 1.00000 0.05100
S21 0.30230 0.50000 0.12330 1.00000 0.06600
S22 0.32410 0.00000 0.27510 1.00000 0.04300
S23 0.33200 0.00000 0.48440 1.00000 0.02400
S24 0.34450 0.00000 0.07290 1.00000 0.02800
S25 0.35810 0.00000 0.20000 1.00000 0.02900
S26 0.36270 0.50000 0.35890 1.00000 0.03500
S27 0.39110 0.50000 -0.05800 1.00000 0.03700
S28 0.40130 0.00000 0.03560 1.00000 0.08700
S29 0.41070 0.00000 0.32060 1.00000 0.03100
S30 0.41750 0.00000 0.14720 1.00000 0.02700
S31 0.42220 0.50000 0.23480 1.00000 0.03300
S32 0.44440 0.50000 0.41390 1.00000 0.02900
S33 0.47950 0.00000 0.08930 1.00000 0.03100
S34 0.48570 0.50000 0.17870 1.00000 0.02500
S35 0.49910 0.00000 0.37570 1.00000 0.05600
S36 0.52810 0.50000 0.46790 1.00000 0.06200
O 0.30680 0.50000 0.21540 0.59000 0.02300

loop_
_cod_related_entry_id
_cod_related_entry_database
_cod_related_entry_code
1 AMCSD 0006272
